data_4108495
loop_
_publ_author_name
'Sumohan Misra'
'Gordon J. Miller'

_publ_section_title
;
 Gd5-xYxTt4 (Tt = Si or Ge): Effect of Metal Substitution on Structure,
 Bonding, and Magnetism
;
_journal_name_full 'Journal of the American Chemical Society'
_journal_page_first 13900
_journal_page_last 13911
_journal_paper_doi 10.1021/ja802848r
_journal_volume 130
_journal_year 2008
_chemical_formula_sum 'Gd1.8 Ge4 Y3.2'
_chemical_formula_weight 857.92
_chemical_name_systematic
; 
 ? 
;
_space_group_IT_number 62
_symmetry_cell_setting orthorhombic
_symmetry_space_group_name_Hall '-P 2ac 2n'
_symmetry_space_group_name_H-M 'P n m a'
_atom_sites_solution_hydrogens geom
_atom_sites_solution_primary direct
_atom_sites_solution_secondary difmap
_audit_creation_method SHELXL-97
_cell_angle_alpha 90.00
_cell_angle_beta 90.00
_cell_angle_gamma 90.00
_cell_formula_units_Z 4
_cell_length_a 7.6466(12)
_cell_length_b 14.741(2)
_cell_length_c 7.7258(12)
_cell_measurement_temperature 298(2)
_cell_volume 870.8(2)
_computing_cell_refinement 'Bruker SMART'
_computing_data_collection 'Bruker SMART'
_computing_data_reduction 'Bruker SAINT'
_computing_molecular_graphics 'Bruker SHELXTL'
_computing_publication_material 'Bruker SHELXTL'
_computing_structure_refinement 'SHELXL-97 (Sheldrick, 1997)'
_computing_structure_solution 'SHELXS-97 (Sheldrick, 1990)'
_diffrn_ambient_temperature 273(2)
_diffrn_measured_fraction_theta_full 1.000
_diffrn_measured_fraction_theta_max 0.951
_diffrn_measurement_device_type 'CCD area detector'
_diffrn_measurement_method 'phi and omega scans'
_diffrn_radiation_monochromator graphite
_diffrn_radiation_source 'fine-focus sealed tube'
_diffrn_radiation_type MoK\a
_diffrn_radiation_wavelength 0.71073
_diffrn_reflns_av_R_equivalents 0.1161
_diffrn_reflns_av_sigmaI/netI 0.0795
_diffrn_reflns_limit_h_max 9
_diffrn_reflns_limit_h_min -9
_diffrn_reflns_limit_k_max 19
_diffrn_reflns_limit_k_min -18
_diffrn_reflns_limit_l_max 10
_diffrn_reflns_limit_l_min -9
_diffrn_reflns_number 7123
_diffrn_reflns_theta_full 25.00
_diffrn_reflns_theta_max 28.32
_diffrn_reflns_theta_min 2.76
_exptl_absorpt_coefficient_mu 48.056
_exptl_absorpt_correction_type none
_exptl_crystal_colour Metallic
_exptl_crystal_density_diffrn 6.544
_exptl_crystal_density_meas 0
_exptl_crystal_description Plates
_exptl_crystal_F_000 1472
_exptl_crystal_size_max 0.03
_exptl_crystal_size_mid 0.02
_exptl_crystal_size_min 0.009
_refine_diff_density_max 2.743
_refine_diff_density_min -2.284
_refine_diff_density_rms 0.510
_refine_ls_extinction_coef 0.00051(12)
_refine_ls_extinction_expression Fc^*^=kFc[1+0.001xFc^2^\l^3^/sin(2\q)]^-1/4^
_refine_ls_extinction_method SHELXL
_refine_ls_goodness_of_fit_ref 1.068
_refine_ls_hydrogen_treatment mixed
_refine_ls_matrix_type full
_refine_ls_number_parameters 50
_refine_ls_number_reflns 1072
_refine_ls_number_restraints 0
_refine_ls_restrained_S_all 1.068
_refine_ls_R_factor_all 0.0744
_refine_ls_R_factor_gt 0.0493
_refine_ls_shift/su_max 0.000
_refine_ls_shift/su_mean 0.000
_refine_ls_structure_factor_coef Fsqd
_refine_ls_weighting_details 'calc w=1/[\s^2^(Fo^2^)+(0.0206P)^2^+13.9426P] where P=(Fo^2^+2Fc^2^)/3'
_refine_ls_weighting_scheme calc
_refine_ls_wR_factor_gt 0.0895
_refine_ls_wR_factor_ref 0.0977
_reflns_number_gt 822
_reflns_number_total 1072
_reflns_threshold_expression >2sigma(I)
_cod_data_source_file ja802848r_si_002_GdYGe_3_2.cif
_cod_data_source_block sm19104x
_cod_original_formula_sum 'Gd1.80 Ge4 Y3.20'
_cod_database_code 4108495

loop_
_symmetry_equiv_pos_as_xyz
'x, y, z'
'-x+1/2, -y, z+1/2'
'-x, y+1/2, -z'
'x+1/2, -y+1/2, -z+1/2'
'-x, -y, -z'
'x-1/2, y, -z-1/2'
'x, -y-1/2, z'
'-x-1/2, y-1/2, z-1/2'

loop_
_atom_site_label
_atom_site_type_symbol
_atom_site_fract_x
_atom_site_fract_y
_atom_site_fract_z
_atom_site_U_iso_or_equiv
_atom_site_adp_type
_atom_site_occupancy
_atom_site_symmetry_multiplicity
_atom_site_calc_flag
_atom_site_refinement_flags
Gd1 Gd 0.97365(11) 0.40007(6) 0.17721(12) 0.0108(3) Uani 0.493(10) 1 d P
Y1 Y 0.97365(11) 0.40007(6) 0.17721(12) 0.0108(3) Uani 0.507(10) 1 d P
Gd2 Gd 0.62276(13) 0.38295(7) 0.83902(13) 0.0085(4) Uani 0.272(9) 1 d P
Y2 Y 0.62276(13) 0.38295(7) 0.83902(13) 0.0085(4) Uani 0.728(9) 1 d P
Gd3 Gd 0.2118(2) 0.7500 0.4992(2) 0.0085(6) Uani 0.217(11) 2 d SP
Y3 Y 0.2118(2) 0.7500 0.4992(2) 0.0085(6) Uani 0.783(11) 2 d SP
Ge1 Ge 0.78170(19) 0.45582(10) 0.53309(19) 0.0098(4) Uani 1 1 d .
Ge2 Ge 0.0818(3) 0.7500 0.1155(3) 0.0092(5) Uani 1 2 d S
Ge3 Ge 0.3309(3) 0.7500 0.8642(3) 0.0095(5) Uani 1 2 d S

loop_
_atom_site_aniso_label
_atom_site_aniso_U_11
_atom_site_aniso_U_22
_atom_site_aniso_U_33
_atom_site_aniso_U_23
_atom_site_aniso_U_13
_atom_site_aniso_U_12
Gd1 0.0100(5) 0.0100(5) 0.0123(6) 0.0002(4) 0.0004(4) 0.0023(3)
Y1 0.0100(5) 0.0100(5) 0.0123(6) 0.0002(4) 0.0004(4) 0.0023(3)
Gd2 0.0086(6) 0.0067(6) 0.0103(6) 0.0004(4) 0.0005(4) -0.0007(4)
Y2 0.0086(6) 0.0067(6) 0.0103(6) 0.0004(4) 0.0005(4) -0.0007(4)
Gd3 0.0061(8) 0.0086(9) 0.0109(9) 0.000 -0.0001(6) 0.000
Y3 0.0061(8) 0.0086(9) 0.0109(9) 0.000 -0.0001(6) 0.000
Ge1 0.0092(7) 0.0076(8) 0.0126(8) 0.0009(6) 0.0009(6) 0.0004(6)
Ge2 0.0085(10) 0.0073(10) 0.0118(11) 0.000 -0.0004(8) 0.000
Ge3 0.0116(10) 0.0081(10) 0.0090(11) 0.000 -0.0013(8) 0.000

loop_
_atom_type_symbol
_atom_type_description
_atom_type_scat_dispersion_real
_atom_type_scat_dispersion_imag
_atom_type_scat_source
Ge Ge 0.1547 1.8001 'International Tables Vol C Tables 4.2.6.8 and 6.1.1.4'
Y Y -2.7962 3.5667 'International Tables Vol C Tables 4.2.6.8 and 6.1.1.4'
Gd Gd -0.1653 3.9035 'International Tables Vol C Tables 4.2.6.8 and 6.1.1.4'

loop_
_geom_angle_atom_site_label_1
_geom_angle_atom_site_label_2
_geom_angle_atom_site_label_3
_geom_angle
_geom_angle_site_symmetry_1
_geom_angle_site_symmetry_3
Ge1 Gd1 Ge3 94.08(5) 6_656 2_664
Ge1 Gd1 Ge1 96.51(5) 6_656 2_664
Ge3 Gd1 Ge1 169.35(6) 2_664 2_664
Ge1 Gd1 Ge2 84.82(5) 6_656 5_665
Ge3 Gd1 Ge2 84.11(5) 2_664 5_665
Ge1 Gd1 Ge2 97.88(5) 2_664 5_665
Ge1 Gd1 Ge1 139.06(6) 6_656 .
Ge3 Gd1 Ge1 90.24(5) 2_664 .
Ge1 Gd1 Ge1 81.05(3) 2_664 .
Ge2 Gd1 Ge1 136.10(5) 5_665 .
Ge1 Gd1 Ge3 134.90(5) 6_656 5_666
Ge3 Gd1 Ge3 84.43(4) 2_664 5_666
Ge1 Gd1 Ge3 88.83(4) 2_664 5_666
Ge2 Gd1 Ge3 50.13(5) 5_665 5_666
Ge1 Gd1 Ge3 86.03(5) . 5_666
Ge1 Gd1 Y2 96.25(4) 6_656 2_664
Ge3 Gd1 Y2 126.70(5) 2_664 2_664
Ge1 Gd1 Y2 50.96(3) 2_664 2_664
Ge2 Gd1 Y2 148.81(4) 5_665 2_664
Ge1 Gd1 Y2 50.85(3) . 2_664
Ge3 Gd1 Y2 120.53(4) 5_666 2_664
Ge1 Gd1 Gd2 96.25(4) 6_656 2_664
Ge3 Gd1 Gd2 126.70(5) 2_664 2_664
Ge1 Gd1 Gd2 50.96(3) 2_664 2_664
Ge2 Gd1 Gd2 148.81(4) 5_665 2_664
Ge1 Gd1 Gd2 50.85(3) . 2_664
Ge3 Gd1 Gd2 120.53(4) 5_666 2_664
Y2 Gd1 Gd2 0.00(5) 2_664 2_664
Ge1 Gd1 Y3 54.82(4) 6_656 2_664
Ge3 Gd1 Y3 52.83(5) 2_664 2_664
Ge1 Gd1 Y3 135.82(5) 2_664 2_664
Ge2 Gd1 Y3 51.89(4) 5_665 2_664
Ge1 Gd1 Y3 143.03(4) . 2_664
Ge3 Gd1 Y3 91.34(4) 5_666 2_664
Y2 Gd1 Y3 148.07(4) 2_664 2_664
Gd2 Gd1 Y3 148.07(4) 2_664 2_664
Ge1 Gd1 Gd3 54.82(4) 6_656 2_664
Ge3 Gd1 Gd3 52.83(5) 2_664 2_664
Ge1 Gd1 Gd3 135.82(5) 2_664 2_664
Ge2 Gd1 Gd3 51.89(4) 5_665 2_664
Ge1 Gd1 Gd3 143.03(4) . 2_664
Ge3 Gd1 Gd3 91.34(4) 5_666 2_664
Y2 Gd1 Gd3 148.07(4) 2_664 2_664
Gd2 Gd1 Gd3 148.07(4) 2_664 2_664
Y3 Gd1 Gd3 0.00(5) 2_664 2_664
Ge1 Gd1 Ge1 76.46(3) 6_656 5_766
Ge3 Gd1 Ge1 83.03(4) 2_664 5_766
Ge1 Gd1 Ge1 98.41(5) 2_664 5_766
Ge2 Gd1 Ge1 156.39(5) 5_665 5_766
Ge1 Gd1 Ge1 63.70(5) . 5_766
Ge3 Gd1 Ge1 147.02(5) 5_666 5_766
Y2 Gd1 Ge1 49.61(3) 2_664 5_766
Gd2 Gd1 Ge1 49.61(3) 2_664 5_766
Y3 Gd1 Ge1 104.85(4) 2_664 5_766
Gd3 Gd1 Ge1 104.85(4) 2_664 5_766
Ge1 Gd1 Y3 148.64(4) 6_656 5_666
Ge3 Gd1 Y3 54.56(5) 2_664 5_666
Ge1 Gd1 Y3 114.85(5) 2_664 5_666
Ge2 Gd1 Y3 90.78(4) 5_665 5_666
Ge1 Gd1 Y3 52.37(3) . 5_666
Ge3 Gd1 Y3 50.81(4) 5_666 5_666
Y2 Gd1 Y3 103.18(3) 2_664 5_666
Gd2 Gd1 Y3 103.18(3) 2_664 5_666
Y3 Gd1 Y3 98.75(3) 2_664 5_666
Gd3 Gd1 Y3 98.75(3) 2_664 5_666
Ge1 Gd1 Y3 97.72(4) 5_766 5_666
Ge1 Gd2 Ge1 90.71(3) . 2_665
Ge1 Gd2 Ge1 120.52(6) . 6_557
Ge1 Gd2 Ge1 75.80(5) 2_665 6_557
Ge1 Gd2 Ge2 91.27(5) . 5_666
Ge1 Gd2 Ge2 106.48(5) 2_665 5_666
Ge1 Gd2 Ge2 148.21(6) 6_557 5_666
Ge1 Gd2 Ge3 144.57(6) . 5_667
Ge1 Gd2 Ge3 96.25(5) 2_665 5_667
Ge1 Gd2 Ge3 94.83(6) 6_557 5_667
Ge2 Gd2 Ge3 53.44(5) 5_666 5_667
Ge1 Gd2 Ge2 89.50(6) . 2_565
Ge1 Gd2 Ge2 161.63(6) 2_665 2_565
Ge1 Gd2 Ge2 88.31(5) 6_557 2_565
Ge2 Gd2 Ge2 91.88(4) 5_666 2_565
Ge3 Gd2 Ge2 94.18(5) 5_667 2_565
Ge1 Gd2 Y3 145.34(5) . 2_565
Ge1 Gd2 Y3 117.78(5) 2_665 2_565
Ge1 Gd2 Y3 55.86(4) 6_557 2_565
Ge2 Gd2 Y3 98.32(4) 5_666 2_565
Ge3 Gd2 Y3 56.61(5) 5_667 2_565
Ge2 Gd2 Y3 57.13(5) 2_565 2_565
Ge1 Gd2 Gd3 145.34(5) . 2_565
Ge1 Gd2 Gd3 117.78(5) 2_665 2_565
Ge1 Gd2 Gd3 55.86(4) 6_557 2_565
Ge2 Gd2 Gd3 98.32(4) 5_666 2_565
Ge3 Gd2 Gd3 56.61(5) 5_667 2_565
Ge2 Gd2 Gd3 57.13(5) 2_565 2_565
Y3 Gd2 Gd3 0.00(3) 2_565 2_565
Ge1 Gd2 Y3 56.05(4) . 5_666
Ge1 Gd2 Y3 138.80(5) 2_665 5_666
Ge1 Gd2 Y3 139.72(5) 6_557 5_666
Ge2 Gd2 Y3 56.78(5) 5_666 5_666
Ge3 Gd2 Y3 99.21(4) 5_667 5_666
Ge2 Gd2 Y3 53.29(5) 2_565 5_666
Y3 Gd2 Y3 102.56(4) 2_565 5_666
Gd3 Gd2 Y3 102.56(4) 2_565 5_666
Ge1 Gd2 Gd3 56.05(4) . 5_666
Ge1 Gd2 Gd3 138.80(5) 2_665 5_666
Ge1 Gd2 Gd3 139.72(5) 6_557 5_666
Ge2 Gd2 Gd3 56.78(5) 5_666 5_666
Ge3 Gd2 Gd3 99.21(4) 5_667 5_666
Ge2 Gd2 Gd3 53.29(5) 2_565 5_666
Y3 Gd2 Gd3 102.56(4) 2_565 5_666
Gd3 Gd2 Gd3 102.56(4) 2_565 5_666
Y3 Gd2 Gd3 0.00(3) 5_666 5_666
Ge1 Gd2 Y1 56.93(4) . 2_665
Ge1 Gd2 Y1 59.42(4) 2_665 2_665
Ge1 Gd2 Y1 66.87(4) 6_557 2_665
Ge2 Gd2 Y1 142.34(5) 5_666 2_665
Ge3 Gd2 Y1 151.74(5) 5_667 2_665
Ge2 Gd2 Y1 106.05(4) 2_565 2_665
Y3 Gd2 Y1 119.27(4) 2_565 2_665
Gd3 Gd2 Y1 119.27(4) 2_565 2_665
Y3 Gd2 Y1 108.65(4) 5_666 2_665
Gd3 Gd2 Y1 108.65(4) 5_666 2_665
Ge1 Gd2 Gd1 56.93(4) . 2_665
Ge1 Gd2 Gd1 59.42(4) 2_665 2_665
Ge1 Gd2 Gd1 66.87(4) 6_557 2_665
Ge2 Gd2 Gd1 142.34(5) 5_666 2_665
Ge3 Gd2 Gd1 151.74(5) 5_667 2_665
Ge2 Gd2 Gd1 106.05(4) 2_565 2_665
Y3 Gd2 Gd1 119.27(4) 2_565 2_665
Gd3 Gd2 Gd1 119.27(4) 2_565 2_665
Y3 Gd2 Gd1 108.65(4) 5_666 2_665
Gd3 Gd2 Gd1 108.65(4) 5_666 2_665
Y1 Gd2 Gd1 0.00(4) 2_665 2_665
Ge3 Gd3 Ge2 89.50(7) . 6_656
Ge3 Gd3 Ge1 94.19(4) . 3_656
Ge2 Gd3 Ge1 87.71(4) 6_656 3_656
Ge3 Gd3 Ge1 94.19(4) . 5_666
Ge2 Gd3 Ge1 87.71(4) 6_656 5_666
Ge1 Gd3 Ge1 170.41(8) 3_656 5_666
Ge3 Gd3 Ge3 87.97(5) . 6_557
Ge2 Gd3 Ge3 177.47(8) 6_656 6_557
Ge1 Gd3 Ge3 92.48(4) 3_656 6_557
Ge1 Gd3 Ge3 92.48(4) 5_666 6_557
Ge3 Gd3 Ge2 179.35(8) . .
Ge2 Gd3 Ge2 91.15(5) 6_656 .
Ge1 Gd3 Ge2 85.84(4) 3_656 .
Ge1 Gd3 Ge2 85.84(4) 5_666 .
Ge3 Gd3 Ge2 91.38(7) 6_557 .
Ge3 Gd3 Y2 124.67(5) . 2_564
Ge2 Gd3 Y2 126.88(5) 6_656 2_564
Ge1 Gd3 Y2 123.25(6) 3_656 2_564
Ge1 Gd3 Y2 54.34(4) 5_666 2_564
Ge3 Gd3 Y2 54.92(4) 6_557 2_564
Ge2 Gd3 Y2 54.86(4) . 2_564
Ge3 Gd3 Gd2 124.67(5) . 2_564
Ge2 Gd3 Gd2 126.88(5) 6_656 2_564
Ge1 Gd3 Gd2 123.25(6) 3_656 2_564
Ge1 Gd3 Gd2 54.34(4) 5_666 2_564
Ge3 Gd3 Gd2 54.92(4) 6_557 2_564
Ge2 Gd3 Gd2 54.86(4) . 2_564
Y2 Gd3 Gd2 0.00(2) 2_564 2_564
Ge3 Gd3 Y2 124.67(5) . 8_665
Ge2 Gd3 Y2 126.88(5) 6_656 8_665
Ge1 Gd3 Y2 54.34(4) 3_656 8_665
Ge1 Gd3 Y2 123.25(6) 5_666 8_665
Ge3 Gd3 Y2 54.92(4) 6_557 8_665
Ge2 Gd3 Y2 54.86(4) . 8_665
Y2 Gd3 Y2 69.17(5) 2_564 8_665
Gd2 Gd3 Y2 69.17(5) 2_564 8_665
Ge3 Gd3 Gd2 124.67(5) . 8_665
Ge2 Gd3 Gd2 126.88(5) 6_656 8_665
Ge1 Gd3 Gd2 54.34(4) 3_656 8_665
Ge1 Gd3 Gd2 123.25(6) 5_666 8_665
Ge3 Gd3 Gd2 54.92(4) 6_557 8_665
Ge2 Gd3 Gd2 54.86(4) . 8_665
Y2 Gd3 Gd2 69.17(5) 2_564 8_665
Gd2 Gd3 Gd2 69.17(5) 2_564 8_665
Y2 Gd3 Gd2 0.00(2) 8_665 8_665
Ge3 Gd3 Y2 126.80(5) . 3_656
Ge2 Gd3 Y2 55.42(4) 6_656 3_656
Ge1 Gd3 Y2 51.35(4) 3_656 3_656
Ge1 Gd3 Y2 119.38(5) 5_666 3_656
Ge3 Gd3 Y2 126.42(5) 6_557 3_656
Ge2 Gd3 Y2 53.67(4) . 3_656
Y2 Gd3 Y2 108.53(4) 2_564 3_656
Gd2 Gd3 Y2 108.53(4) 2_564 3_656
Y2 Gd3 Y2 71.49(3) 8_665 3_656
Gd2 Gd3 Y2 71.49(3) 8_665 3_656
Ge3 Gd3 Gd2 126.80(5) . 3_656
Ge2 Gd3 Gd2 55.42(4) 6_656 3_656
Ge1 Gd3 Gd2 51.35(4) 3_656 3_656
Ge1 Gd3 Gd2 119.38(5) 5_666 3_656
Ge3 Gd3 Gd2 126.42(5) 6_557 3_656
Ge2 Gd3 Gd2 53.67(4) . 3_656
Y2 Gd3 Gd2 108.53(4) 2_564 3_656
Gd2 Gd3 Gd2 108.53(4) 2_564 3_656
Y2 Gd3 Gd2 71.49(3) 8_665 3_656
Gd2 Gd3 Gd2 71.49(3) 8_665 3_656
Y2 Gd3 Gd2 0.00(3) 3_656 3_656
Gd2 Ge1 Y2 147.06(6) . 2_664
Gd2 Ge1 Gd2 147.06(6) . 2_664
Y2 Ge1 Gd2 0.00(4) 2_664 2_664
Gd2 Ge1 Y1 90.64(5) . 6_556
Y2 Ge1 Y1 98.23(5) 2_664 6_556
Gd2 Ge1 Y1 98.23(5) 2_664 6_556
Gd2 Ge1 Gd1 90.64(5) . 6_556
Y2 Ge1 Gd1 98.23(5) 2_664 6_556
Gd2 Ge1 Gd1 98.23(5) 2_664 6_556
Y1 Ge1 Gd1 0.00(4) 6_556 6_556
Gd2 Ge1 Y2 87.86(5) . 6_657
Y2 Ge1 Y2 104.20(5) 2_664 6_657
Gd2 Ge1 Y2 104.20(5) 2_664 6_657
Y1 Ge1 Y2 140.50(6) 6_556 6_657
Gd1 Ge1 Y2 140.50(6) 6_556 6_657
Gd2 Ge1 Gd2 87.86(5) . 6_657
Y2 Ge1 Gd2 104.20(5) 2_664 6_657
Gd2 Ge1 Gd2 104.20(5) 2_664 6_657
Y1 Ge1 Gd2 140.50(6) 6_556 6_657
Gd1 Ge1 Gd2 140.50(6) 6_556 6_657
Y2 Ge1 Gd2 0.00(5) 6_657 6_657
Gd2 Ge1 Y3 72.60(5) . 5_666
Y2 Ge1 Y3 140.29(6) 2_664 5_666
Gd2 Ge1 Y3 140.29(6) 2_664 5_666
Y1 Ge1 Y3 72.12(5) 6_556 5_666
Gd1 Ge1 Y3 72.12(5) 6_556 5_666
Y2 Ge1 Y3 69.80(5) 6_657 5_666
Gd2 Ge1 Y3 69.80(5) 6_657 5_666
Gd2 Ge1 Gd3 72.60(5) . 5_666
Y2 Ge1 Gd3 140.29(6) 2_664 5_666
Gd2 Ge1 Gd3 140.29(6) 2_664 5_666
Y1 Ge1 Gd3 72.12(5) 6_556 5_666
Gd1 Ge1 Gd3 72.12(5) 6_556 5_666
Y2 Ge1 Gd3 69.80(5) 6_657 5_666
Gd2 Ge1 Gd3 69.80(5) 6_657 5_666
Y3 Ge1 Gd3 0.0 5_666 5_666
Gd2 Ge1 Y1 72.11(4) . 2_665
Y2 Ge1 Y1 77.44(4) 2_664 2_665
Gd2 Ge1 Y1 77.44(4) 2_664 2_665
Y1 Ge1 Y1 83.49(5) 6_556 2_665
Gd1 Ge1 Y1 83.49(5) 6_556 2_665
Y2 Ge1 Y1 132.75(6) 6_657 2_665
Gd2 Ge1 Y1 132.75(6) 6_657 2_665
Y3 Ge1 Y1 136.40(6) 5_666 2_665
Gd3 Ge1 Y1 136.40(6) 5_666 2_665
Gd2 Ge1 Gd1 72.11(4) . 2_665
Y2 Ge1 Gd1 77.44(4) 2_664 2_665
Gd2 Ge1 Gd1 77.44(4) 2_664 2_665
Y1 Ge1 Gd1 83.49(5) 6_556 2_665
Gd1 Ge1 Gd1 83.49(5) 6_556 2_665
Y2 Ge1 Gd1 132.75(6) 6_657 2_665
Gd2 Ge1 Gd1 132.75(6) 6_657 2_665
Y3 Ge1 Gd1 136.40(6) 5_666 2_665
Gd3 Ge1 Gd1 136.40(6) 5_666 2_665
Y1 Ge1 Gd1 0.00(3) 2_665 2_665
Gd2 Ge1 Gd1 143.21(6) . .
Y2 Ge1 Gd1 69.73(4) 2_664 .
Gd2 Ge1 Gd1 69.73(4) 2_664 .
Y1 Ge1 Gd1 79.89(4) 6_556 .
Gd1 Ge1 Gd1 79.89(4) 6_556 .
Y2 Ge1 Gd1 78.05(4) 6_657 .
Gd2 Ge1 Gd1 78.05(4) 6_657 .
Y3 Ge1 Gd1 70.65(5) 5_666 .
Gd3 Ge1 Gd1 70.65(5) 5_666 .
Y1 Ge1 Gd1 140.33(6) 2_665 .
Gd1 Ge1 Gd1 140.33(6) 2_665 .
Gd2 Ge1 Y1 85.93(5) . 5_766
Y2 Ge1 Y1 73.02(4) 2_664 5_766
Gd2 Ge1 Y1 73.02(4) 2_664 5_766
Y1 Ge1 Y1 155.67(5) 6_556 5_766
Gd1 Ge1 Y1 155.67(5) 6_556 5_766
Y2 Ge1 Y1 63.52(4) 6_657 5_766
Gd2 Ge1 Y1 63.52(4) 6_657 5_766
Y3 Ge1 Y1 128.98(6) 5_666 5_766
Gd3 Ge1 Y1 128.98(6) 5_666 5_766
Y1 Ge1 Y1 72.52(3) 2_665 5_766
Gd1 Ge1 Y1 72.52(3) 2_665 5_766
Gd1 Ge1 Y1 116.30(5) . 5_766
Gd2 Ge1 Gd1 85.93(5) . 5_766
Y2 Ge1 Gd1 73.02(4) 2_664 5_766
Gd2 Ge1 Gd1 73.02(4) 2_664 5_766
Y1 Ge1 Gd1 155.67(5) 6_556 5_766
Gd1 Ge1 Gd1 155.67(5) 6_556 5_766
Y2 Ge1 Gd1 63.52(4) 6_657 5_766
Gd2 Ge1 Gd1 63.52(4) 6_657 5_766
Y3 Ge1 Gd1 128.98(6) 5_666 5_766
Gd3 Ge1 Gd1 128.98(6) 5_666 5_766
Y1 Ge1 Gd1 72.52(3) 2_665 5_766
Gd1 Ge1 Gd1 72.52(3) 2_665 5_766
Gd1 Ge1 Gd1 116.30(5) . 5_766
Y1 Ge1 Gd1 0.00(3) 5_766 5_766
Gd2 Ge1 Ge1 129.96(7) . 5_766
Y2 Ge1 Ge1 53.17(4) 2_664 5_766
Gd2 Ge1 Ge1 53.17(4) 2_664 5_766
Y1 Ge1 Ge1 138.76(7) 6_556 5_766
Gd1 Ge1 Ge1 138.76(7) 6_556 5_766
Y2 Ge1 Ge1 51.04(4) 6_657 5_766
Gd2 Ge1 Ge1 51.04(4) 6_657 5_766
Y3 Ge1 Ge1 109.39(7) 5_666 5_766
Gd3 Ge1 Ge1 109.39(7) 5_666 5_766
Y1 Ge1 Ge1 112.71(6) 2_665 5_766
Gd1 Ge1 Ge1 112.71(6) 2_665 5_766
Gd1 Ge1 Ge1 63.34(4) . 5_766
Y1 Ge1 Ge1 52.96(4) 5_766 5_766
Gd1 Ge1 Ge1 52.96(4) 5_766 5_766
Ge3 Ge2 Y3 117.06(9) 1_554 6_556
Ge3 Ge2 Gd3 117.06(9) 1_554 6_556
Y3 Ge2 Gd3 0.000(18) 6_556 6_556
Ge3 Ge2 Y2 63.77(5) 1_554 3_656
Y3 Ge2 Y2 138.66(3) 6_556 3_656
Gd3 Ge2 Y2 138.66(3) 6_556 3_656
Ge3 Ge2 Gd2 63.77(5) 1_554 3_656
Y3 Ge2 Gd2 138.66(3) 6_556 3_656
Gd3 Ge2 Gd2 138.66(3) 6_556 3_656
Y2 Ge2 Gd2 0.00(5) 3_656 3_656
Ge3 Ge2 Y2 63.77(5) 1_554 5_666
Y3 Ge2 Y2 138.66(3) 6_556 5_666
Gd3 Ge2 Y2 138.66(3) 6_556 5_666
Y2 Ge2 Y2 81.20(6) 3_656 5_666
Gd2 Ge2 Y2 81.20(6) 3_656 5_666
Ge3 Ge2 Gd2 63.77(5) 1_554 5_666
Y3 Ge2 Gd2 138.66(3) 6_556 5_666
Gd3 Ge2 Gd2 138.66(3) 6_556 5_666
Y2 Ge2 Gd2 81.20(6) 3_656 5_666
Gd2 Ge2 Gd2 81.20(6) 3_656 5_666
Y2 Ge2 Gd2 0.00(5) 5_666 5_666
Ge3 Ge2 Y2 139.88(3) 1_554 8_665
Y3 Ge2 Y2 71.29(5) 6_556 8_665
Gd3 Ge2 Y2 71.29(5) 6_556 8_665
Y2 Ge2 Y2 84.28(4) 3_656 8_665
Gd2 Ge2 Y2 84.28(4) 3_656 8_665
Y2 Ge2 Y2 137.57(7) 5_666 8_665
Gd2 Ge2 Y2 137.57(7) 5_666 8_665
Ge3 Ge2 Gd2 139.88(3) 1_554 8_665
Y3 Ge2 Gd2 71.29(5) 6_556 8_665
Gd3 Ge2 Gd2 71.29(5) 6_556 8_665
Y2 Ge2 Gd2 84.28(4) 3_656 8_665
Gd2 Ge2 Gd2 84.28(4) 3_656 8_665
Y2 Ge2 Gd2 137.57(7) 5_666 8_665
Gd2 Ge2 Gd2 137.57(7) 5_666 8_665
Y2 Ge2 Gd2 0.00(3) 8_665 8_665
Ge3 Ge2 Gd2 139.88(3) 1_554 2_564
Y3 Ge2 Gd2 71.29(5) 6_556 2_564
Gd3 Ge2 Gd2 71.29(5) 6_556 2_564
Y2 Ge2 Gd2 137.57(7) 3_656 2_564
Gd2 Ge2 Gd2 137.57(7) 3_656 2_564
Y2 Ge2 Gd2 84.28(4) 5_666 2_564
Gd2 Ge2 Gd2 84.28(4) 5_666 2_564
Y2 Ge2 Gd2 80.13(6) 8_665 2_564
Gd2 Ge2 Gd2 80.13(6) 8_665 2_564
Ge3 Ge2 Y2 139.88(3) 1_554 2_564
Y3 Ge2 Y2 71.29(5) 6_556 2_564
Gd3 Ge2 Y2 71.29(5) 6_556 2_564
Y2 Ge2 Y2 137.57(7) 3_656 2_564
Gd2 Ge2 Y2 137.57(7) 3_656 2_564
Y2 Ge2 Y2 84.28(4) 5_666 2_564
Gd2 Ge2 Y2 84.28(4) 5_666 2_564
Y2 Ge2 Y2 80.13(6) 8_665 2_564
Gd2 Ge2 Y2 80.13(6) 8_665 2_564
Gd2 Ge2 Y2 0.00(3) 2_564 2_564
Ge3 Ge2 Gd3 117.01(8) 1_554 .
Y3 Ge2 Gd3 125.93(8) 6_556 .
Gd3 Ge2 Gd3 125.93(8) 6_556 .
Y2 Ge2 Gd3 69.56(5) 3_656 .
Gd2 Ge2 Gd3 69.56(5) 3_656 .
Y2 Ge2 Gd3 69.56(5) 5_666 .
Gd2 Ge2 Gd3 69.56(5) 5_666 .
Y2 Ge2 Gd3 68.01(5) 8_665 .
Gd2 Ge2 Gd3 68.01(5) 8_665 .
Gd2 Ge2 Gd3 68.01(5) 2_564 .
Y2 Ge2 Gd3 68.01(5) 2_564 .
Ge2 Ge3 Gd3 117.66(9) 1_556 .
Ge2 Ge3 Y1 133.20(3) 1_556 8_766
Gd3 Ge3 Y1 72.45(5) . 8_766
Ge2 Ge3 Gd1 133.20(3) 1_556 8_766
Gd3 Ge3 Gd1 72.45(5) . 8_766
Y1 Ge3 Gd1 0.00(4) 8_766 8_766
Ge2 Ge3 Gd1 133.20(3) 1_556 2_665
Gd3 Ge3 Gd1 72.45(5) . 2_665
Y1 Ge3 Gd1 93.56(7) 8_766 2_665
Gd1 Ge3 Gd1 93.56(7) 8_766 2_665
Ge2 Ge3 Y1 133.20(3) 1_556 2_665
Gd3 Ge3 Y1 72.45(5) . 2_665
Y1 Ge3 Y1 93.56(7) 8_766 2_665
Gd1 Ge3 Y1 93.56(7) 8_766 2_665
Gd1 Ge3 Y1 0.00(4) 2_665 2_665
Ge2 Ge3 Y2 62.79(5) 1_556 3_657
Gd3 Ge3 Y2 138.97(3) . 3_657
Y1 Ge3 Y2 80.30(4) 8_766 3_657
Gd1 Ge3 Y2 80.30(4) 8_766 3_657
Gd1 Ge3 Y2 140.53(7) 2_665 3_657
Y1 Ge3 Y2 140.53(7) 2_665 3_657
Ge2 Ge3 Gd2 62.79(5) 1_556 3_657
Gd3 Ge3 Gd2 138.97(3) . 3_657
Y1 Ge3 Gd2 80.30(4) 8_766 3_657
Gd1 Ge3 Gd2 80.30(4) 8_766 3_657
Gd1 Ge3 Gd2 140.53(7) 2_665 3_657
Y1 Ge3 Gd2 140.53(7) 2_665 3_657
Y2 Ge3 Gd2 0.00(3) 3_657 3_657
Ge2 Ge3 Y2 62.79(5) 1_556 5_667
Gd3 Ge3 Y2 138.97(3) . 5_667
Y1 Ge3 Y2 140.53(7) 8_766 5_667
Gd1 Ge3 Y2 140.53(7) 8_766 5_667
Gd1 Ge3 Y2 80.30(4) 2_665 5_667
Y1 Ge3 Y2 80.30(4) 2_665 5_667
Y2 Ge3 Y2 80.37(6) 3_657 5_667
Gd2 Ge3 Y2 80.37(6) 3_657 5_667
Ge2 Ge3 Gd2 62.79(5) 1_556 5_667
Gd3 Ge3 Gd2 138.97(3) . 5_667
Y1 Ge3 Gd2 140.53(7) 8_766 5_667
Gd1 Ge3 Gd2 140.53(7) 8_766 5_667
Gd1 Ge3 Gd2 80.30(4) 2_665 5_667
Y1 Ge3 Gd2 80.30(4) 2_665 5_667
Y2 Ge3 Gd2 80.37(6) 3_657 5_667
Gd2 Ge3 Gd2 80.37(6) 3_657 5_667
Y2 Ge3 Gd2 0.00(3) 5_667 5_667
Ge2 Ge3 Y3 114.53(8) 1_556 6_657
Gd3 Ge3 Y3 127.81(8) . 6_657
Y1 Ge3 Y3 72.49(5) 8_766 6_657
Gd1 Ge3 Y3 72.49(5) 8_766 6_657
Gd1 Ge3 Y3 72.49(5) 2_665 6_657
Y1 Ge3 Y3 72.49(5) 2_665 6_657
Y2 Ge3 Y3 68.47(5) 3_657 6_657
Gd2 Ge3 Y3 68.47(5) 3_657 6_657
Y2 Ge3 Y3 68.47(5) 5_667 6_657
Gd2 Ge3 Y3 68.47(5) 5_667 6_657

loop_
_geom_bond_atom_site_label_1
_geom_bond_atom_site_label_2
_geom_bond_distance
_geom_bond_site_symmetry_2
Gd1 Ge1 2.9772(18) 6_656
Gd1 Ge3 3.0355(16) 2_664
Gd1 Ge1 3.0927(17) 2_664
Gd1 Ge2 3.1916(18) 5_665
Gd1 Ge1 3.2233(17) .
Gd1 Ge3 3.2276(17) 5_666
Gd1 Y2 3.5123(14) 2_664
Gd1 Gd2 3.5123(14) 2_664
Gd1 Y3 3.5452(15) 2_664
Gd1 Gd3 3.5452(15) 2_664
Gd1 Ge1 3.6085(18) 5_766
Gd1 Y3 3.6269(15) 5_666
Gd2 Ge1 2.8666(18) .
Gd2 Ge1 2.9035(18) 2_665
Gd2 Ge1 2.9886(18) 6_557
Gd2 Ge2 3.0113(19) 5_666
Gd2 Ge3 3.0372(18) 5_667
Gd2 Ge2 3.0447(19) 2_565
Gd2 Y3 3.4523(17) 2_565
Gd2 Gd3 3.4523(17) 2_565
Gd2 Y3 3.5026(17) 5_666
Gd2 Gd3 3.5026(17) 5_666
Gd2 Y1 3.5123(14) 2_665
Gd2 Gd1 3.5123(14) 2_665
Gd3 Ge3 2.963(3) .
Gd3 Ge2 2.964(3) 6_656
Gd3 Ge1 3.0446(15) 3_656
Gd3 Ge1 3.0446(15) 5_666
Gd3 Ge3 3.099(3) 6_557
Gd3 Ge2 3.127(3) .
Gd3 Y2 3.4523(17) 2_564
Gd3 Gd2 3.4523(17) 2_564
Gd3 Y2 3.4523(17) 8_665
Gd3 Gd2 3.4523(17) 8_665
Gd3 Y2 3.5026(17) 3_656
Gd3 Gd2 3.5026(17) 3_656
Ge1 Y2 2.9035(17) 2_664
Ge1 Gd2 2.9035(17) 2_664
Ge1 Y1 2.9772(18) 6_556
Ge1 Gd1 2.9772(18) 6_556
Ge1 Y2 2.9886(18) 6_657
Ge1 Gd2 2.9886(18) 6_657
Ge1 Y3 3.0446(15) 5_666
Ge1 Gd3 3.0446(15) 5_666
Ge1 Y1 3.0927(17) 2_665
Ge1 Gd1 3.0927(17) 2_665
Ge1 Y1 3.6085(17) 5_766
Ge1 Gd1 3.6085(17) 5_766
Ge1 Ge1 3.620(3) 5_766
Ge2 Ge3 2.720(3) 1_554
Ge2 Y3 2.964(3) 6_556
Ge2 Gd3 2.964(3) 6_556
Ge2 Y2 3.0113(19) 3_656
Ge2 Gd2 3.0113(19) 3_656
Ge2 Y2 3.0113(19) 5_666
Ge2 Gd2 3.0113(19) 5_666
Ge2 Y2 3.0447(19) 8_665
Ge2 Gd2 3.0447(19) 8_665
Ge2 Gd2 3.0447(19) 2_564
Ge2 Y2 3.0447(19) 2_564
Ge3 Ge2 2.720(3) 1_556
Ge3 Y1 3.0355(16) 8_766
Ge3 Gd1 3.0355(16) 8_766
Ge3 Gd1 3.0355(16) 2_665
Ge3 Y1 3.0355(16) 2_665
Ge3 Y2 3.0372(18) 3_657
Ge3 Gd2 3.0372(18) 3_657
Ge3 Y2 3.0372(18) 5_667
Ge3 Gd2 3.0372(18) 5_667
Ge3 Y3 3.099(3) 6_657
